data_8104399
loop_
_publ_author_name
'Stachel, D.'
'Paulus, H.'
'Guenter, C.'
'Fuess, H.'

_publ_section_title
;
 Crystal structure of magnesium ultraphosphate
;
_journal_name_full 'Zeitschrift fuer Kristallographie (149,1979-)'
_journal_page_first 275
_journal_page_last 276
_journal_volume 199
_journal_year 1992
_chemical_formula_sum 'Mg O11 P4'
_chemical_name_systematic 'Mg (P4 O11)'
_space_group_IT_number 14
_symmetry_space_group_name_Hall '-P 2ybc'
_symmetry_space_group_name_H-M 'P 1 21/c 1'
_cell_angle_alpha 90
_cell_angle_beta 110.888
_cell_angle_gamma 90
_cell_formula_units_Z 4
_cell_length_a 5.343
_cell_length_b 22.228
_cell_length_c 7.451
_cell_volume 826.755
_citation_journal_id_ASTM ZEKRDZ
_cod_data_source_file Stachel_ZEKRDZ_1992_1494.cif
_cod_data_source_block Mg1O11P4
_cod_original_cell_volume 826.7549
_cod_original_formula_sum 'Mg1 O11 P4'
_cod_database_code 8104399

loop_
_symmetry_equiv_pos_as_xyz
x,y,z
-x,y+1/2,-z+1/2
-x,-y,-z
x,-y-1/2,z-1/2

loop_
_atom_site_label
_atom_site_type_symbol
_atom_site_fract_x
_atom_site_fract_y
_atom_site_fract_z
_atom_site_occupancy
_atom_site_U_iso_or_equiv
P3 P+5 0.32988 0.67876 0.0569 1 0.0
O6 O-2 0.57968 0.63579 0.12142 1 0.0
O8 O-2 0.47043 0.73418 0.00507 1 0.0
O5 O-2 0.92607 0.57404 0.36941 1 0.0
P4 P+5 0.40321 0.80502 -0.02953 1 0.0
O1 O-2 0.20988 0.45377 0.30221 1 0.0
Mg1 Mg+2 0.99839 0.38617 0.36605 1 0.0
O3 O-2 0.77219 0.54473 0.02623 1 0.0
O10 O-2 0.1952 0.81896 0.05011 1 0.0
P1 P+5 0.39617 0.46457 0.20197 1 0.0
O9 O-2 0.2615 0.69416 0.23771 1 0.0
O4 O-2 0.44189 0.53715 0.20006 1 0.0
P2 P+5 0.69491 0.57135 0.19264 1 0.0
O11 O-2 0.65762 0.83723 0.02332 1 0.0
O7 O-2 0.09482 0.65579 -0.09627 1 0.0
O2 O-2 0.656 0.43457 0.24811 1 0.0
